data_1511407
loop_
_publ_author_name
'Jung, W.'

_publ_section_title
;
 AnRh3n-1B2n mit A= Ca und Sr, eine homologe Reihe ternaerer
 Erdalkali-Rhodiumboride aus Bauelementen der CeCo3B2-und der
 CaRh2B2-Struktur
;
_journal_name_full 'Journal of the Less-Common Metals'
_journal_page_first 253
_journal_page_last 263
_journal_paper_doi 10.1016/0022-5088(84)90030-4
_journal_volume 97
_journal_year 1984
_chemical_formula_sum 'B14 Ca7 Rh20'
_chemical_name_systematic 'Ca7 Rh20 B14'
_space_group_IT_number 69
_symmetry_space_group_name_Hall '-F 2 2'
_symmetry_space_group_name_H-M 'F m m m'
_cell_angle_alpha 90
_cell_angle_beta 90
_cell_angle_gamma 90
_cell_formula_units_Z 4
_cell_length_a 5.53
_cell_length_b 9.652
_cell_length_c 40.42
_cell_volume 2157.440
_citation_journal_id_ASTM JCOMAH
_cod_data_source_file boron0-1_551.cif
_cod_data_source_block B14Ca7Rh20
_cod_original_cell_volume 2157.44
_cod_database_code 1511407

loop_
_symmetry_equiv_pos_as_xyz
x,y,z
-x,-y,z
x,-y,-z
-x,y,-z
-x,-y,-z
x,y,-z
-x,y,z
x,-y,z
x,y+1/2,z+1/2
-x,-y+1/2,z+1/2
x,-y+1/2,-z+1/2
-x,y+1/2,-z+1/2
-x,-y+1/2,-z+1/2
x,y+1/2,-z+1/2
-x,y+1/2,z+1/2
x,-y+1/2,z+1/2
x+1/2,y,z+1/2
-x+1/2,-y,z+1/2
x+1/2,-y,-z+1/2
-x+1/2,y,-z+1/2
-x+1/2,-y,-z+1/2
x+1/2,y,-z+1/2
-x+1/2,y,z+1/2
x+1/2,-y,z+1/2
x+1/2,y+1/2,z
-x+1/2,-y+1/2,z
x+1/2,-y+1/2,-z
-x+1/2,y+1/2,-z
-x+1/2,-y+1/2,-z
x+1/2,y+1/2,-z
-x+1/2,y+1/2,z
x+1/2,-y+1/2,z

loop_
_atom_site_label
_atom_site_type_symbol
_atom_site_fract_x
_atom_site_fract_y
_atom_site_fract_z
_atom_site_occupancy
_atom_site_U_iso_or_equiv
Rh2 Rh+1 0 0 0.10796 1 0.0
Rh7 Rh+1 0.25 0.25 0.25 1 0.0
Rh4 Rh+1 0.25 0.25 0.0362 1 0.0
Rh6 Rh+1 0.25 0.25 0.18045 1 0.0
Ca4 Ca+2 0 0 0.722 1 0.0
B3 B-3 0 0.167 0.1443 1 0.0
Ca3 Ca+2 0 0 0.6468 1 0.0
B1 B-3 0 0.166 0 1 0.0
B4 B-3 0 0.162 0.2167 1 0.0
Rh5 Rh+1 0.25 0.25 0.10829 1 0.0
Rh1 Rh+1 0 0 0.03626 1 0.0
Ca2 Ca+2 0 0 0.5724 1 0.0
B2 B-3 0 0.167 0.0714 1 0.0
Ca1 Ca+2 0 0 0.5 1 0.0
Rh3 Rh+1 0 0 0.18064 1 0.0
